data_4030915
loop_
_publ_author_name
'Jovanovski, G.'
'Naumov, P.'
'Grup\<ce, O.'
'Kaitner, B.'

_publ_section_title
;
 Structural study of monoaquabis(pyridine)bis(saccharinato)copper(II),
 [Cu(H~2~O)(py)~2~(sac)~2~]
;
_journal_coden_ASTM EJSCE5
_journal_issue 3
_journal_name_full
;
 European Journal of Solid State and Inorganic Chemistry
;
_journal_page_first 231
_journal_page_last 242
_journal_paper_doi 10.1016/S0992-4361(98)80004-0
_journal_volume 35
_journal_year 1998
_chemical_formula_sum 'C24 H20 Cu N4 O7 S2'
_chemical_formula_weight 604.11
_space_group_IT_number 45
_symmetry_cell_setting orthorhombic
_symmetry_Int_Tables_number 45
_symmetry_space_group_name_Hall 'I 2 -2c'
_symmetry_space_group_name_H-M 'I b a 2'
_cell_angle_alpha 90
_cell_angle_beta 90
_cell_angle_gamma 90
_cell_formula_units_Z 4
_cell_length_a 9.4874(7)
_cell_length_b 21.545(1)
_cell_length_c 13.164(1)
_cell_volume 2690.8(3)
_diffrn_ambient_temperature 293
_diffrn_radiation_probe x-ray
_diffrn_radiation_type MoK\a
_diffrn_radiation_wavelength 0.71073
_exptl_absorpt_coefficient_mu 1.01
_exptl_crystal_density_diffrn 1.491
_exptl_crystal_F_000 1236
_refine_ls_goodness_of_fit_ref 1.03
_refine_ls_number_parameters 173
_refine_ls_number_reflns 2502
_refine_ls_R_factor_gt 0.025
_refine_ls_wR_factor_gt 0.036
_cod_data_source_file EJSSIC-1998-35-231-242.cif
_cod_data_source_block Cu-py
_cod_database_code 4030915

loop_
_symmetry_equiv_pos_site_id
_symmetry_equiv_pos_as_xyz
1 x,y,z
2 -x,-y,z
3 -x,y,1/2+z
4 x,-y,1/2+z
5 1/2+x,1/2+y,1/2+z
6 1/2-x,1/2-y,1/2+z
7 1/2-x,1/2+y,z
8 1/2+x,1/2-y,z

loop_
_atom_site_label
_atom_site_type_symbol
_atom_site_thermal_displace_type
_atom_site_fract_x
_atom_site_fract_y
_atom_site_fract_z
_atom_site_occupancy
_atom_site_U_iso_or_equiv
_atom_site_calc_flag
_atom_site_refinement_flags
_atom_site_disorder_assembly
_atom_site_disorder_group
Cu Cu Uiso 0.00000 0.00000 0.00000 1.000 0.0312(1) . . . .
S S Uiso -0.14455(6) -0.13255(3) -0.07169(6) 1.000 0.0408(3) . . . .
OW1 O Uiso 0.00000 0.00000 -0.1653(2) 1.000 0.0505(9) . . . .
O11 O Uiso -0.0256(3) -0.15800(10) -0.1228(2) 1.000 0.0671(13) . . . .
O12 O Uiso -0.2516(2) -0.10650(10) -0.1349(2) 1.000 0.0608(13) . . . .
O13 O Uiso -0.1120(3) -0.07190(10) 0.18760(10) 1.000 0.0697(13) . . . .
N11 N Uiso -0.0959(2) -0.08370(10) 0.0166(2) 1.000 0.0393(13) . . . .
N21 N Uiso 0.1919(2) -0.04140(10) 0.0171(2) 1.000 0.0418(13) . . . .
C11 C Uiso -0.2189(2) -0.18670(10) 0.0124(2) 1.000 0.0431(13) . . . .
C12 C Uiso -0.2873(4) -0.24210(10) -0.0077(3) 1.000 0.0646(13) . . . .
C13 C Uiso -0.3396(5) -0.2742(2) 0.0749(4) 1.000 0.080(3) . . . .
C14 C Uiso -0.3257(5) -0.2530(2) 0.1711(3) 1.000 0.087(3) . . . .
C15 C Uiso -0.2565(5) -0.1969(2) 0.1918(3) 1.000 0.071(3) . . . .
C16 C Uiso -0.2050(3) -0.16370(10) 0.1101(2) 1.000 0.0443(13) . . . .
C17 C Uiso -0.1331(3) -0.10280(10) 0.1107(2) 1.000 0.0443(13) . . . .
C22 C Uiso 0.2778(3) -0.0489(2) -0.0610(3) 1.000 0.070(3) . . . .
C23 C Uiso 0.4088(4) -0.0764(3) -0.0498(4) 1.000 0.101(3) . . . .
C24 C Uiso 0.4494(4) -0.0961(3) 0.0441(4) 1.000 0.105(4) . . . .
C25 C Uiso 0.3632(4) -0.0873(2) 0.1249(3) 1.000 0.086(3) . . . .
C26 C Uiso 0.2328(3) -0.0600(2) 0.1081(2) 1.000 0.0583(13) . . . .
HOW1 H Uiso 0.01750 -0.02830 -0.19980 1.000 0.0608 . . . .
H12 H Uiso -0.29650 -0.25640 -0.07560 1.000 0.0747 . . . .
H13 H Uiso -0.38790 -0.31230 0.06500 1.000 0.0899 . . . .
H14 H Uiso -0.35970 -0.27770 0.22570 1.000 0.0975 . . . .
H15 H Uiso -0.25090 -0.18030 0.25860 1.000 0.0811 . . . .
H22 H Uiso 0.24720 -0.03490 -0.12580 1.000 0.0798 . . . .
H23 H Uiso 0.47340 -0.07950 -0.10470 1.000 0.1115 . . . .
H24 H Uiso 0.53500 -0.11810 0.05480 1.000 0.1140 . . . .
H25 H Uiso 0.39200 -0.10070 0.19050 1.000 0.0963 . . . .
H26 H Uiso 0.17460 -0.05340 0.16580 1.000 0.0684 . . . .

loop_
_atom_type_symbol
_atom_type_description
_atom_type_scat_dispersion_real
_atom_type_scat_dispersion_imag
_atom_type_scat_source
C C 0.0033 0.0016 ' International Tables Vol C Tables 4.2.6.8 and 6.1.1.4'
H H 0.0000 0.0000 ' International Tables Vol C Tables 4.2.6.8 and 6.1.1.4'
Cu Cu 0.3201 1.2651 ' International Tables Vol C Tables 4.2.6.8 and 6.1.1.4'
N N 0.0061 0.0033 ' International Tables Vol C Tables 4.2.6.8 and 6.1.1.4'
O O 0.0106 0.0060 ' International Tables Vol C Tables 4.2.6.8 and 6.1.1.4'
S S 0.1246 0.1234 ' International Tables Vol C Tables 4.2.6.8 and 6.1.1.4'

loop_
_geom_angle_atom_site_label_1
_geom_angle_atom_site_label_2
_geom_angle_atom_site_label_3
_geom_angle
_geom_angle_site_symmetry_1
_geom_angle_site_symmetry_2
_geom_angle_site_symmetry_3
_geom_angle_publ_flag
OW1 Cu N11 96.18(7) . . . yes
OW1 Cu N21 96.34(7) . . . yes
OW1 Cu N11 96.18(7) . . 2_555 yes
OW1 Cu N21 96.34(7) . . 2_555 yes
N11 Cu N21 89.98(8) . . . yes
N11 Cu N11 167.65(10) . . 2_555 yes
N11 Cu N21 88.66(8) . . 2_555 yes
N11 Cu N21 88.66(8) 2_555 . . yes
N21 Cu N21 167.33(10) . . 2_555 yes
N11 Cu N21 89.98(8) 2_555 . 2_555 yes
O11 S O12 116.09(15) . . . yes
O11 S N11 111.11(13) . . . yes
O11 S C11 111.13(12) . . . yes
O12 S N11 111.23(12) . . . yes
O12 S C11 110.04(11) . . . yes
N11 S C11 95.34(12) . . . yes
Cu OW1 HOW1 126.00 . . 2_555 no
HOW1 OW1 HOW1 109.00 . . 2_555 no
Cu OW1 HOW1 126.00 . . . no
Cu N11 S 128.43(15) . . . yes
Cu N11 C17 119.05(18) . . . yes
S N11 C17 112.44(17) . . . yes
C22 N21 C26 119.1(2) . . . yes
Cu N21 C22 121.2(2) . . . yes
Cu N21 C26 119.65(19) . . . yes
S C11 C12 129.8(2) . . . yes
S C11 C16 108.03(16) . . . yes
C12 C11 C16 122.1(3) . . . no
C11 C12 C13 116.7(3) . . . no
C12 C13 C14 122.2(4) . . . no
C13 C14 C15 121.2(4) . . . no
C14 C15 C16 117.4(3) . . . no
C11 C16 C15 120.3(3) . . . no
C11 C16 C17 111.5(2) . . . no
C15 C16 C17 128.2(3) . . . no
O13 C17 N11 123.2(2) . . . yes
O13 C17 C16 124.1(2) . . . yes
N11 C17 C16 112.7(2) . . . yes
N21 C22 C23 121.5(4) . . . yes
C22 C23 C24 118.9(4) . . . no
C23 C24 C25 119.9(4) . . . no
C24 C25 C26 118.2(4) . . . no
N21 C26 C25 122.3(3) . . . yes
C11 C12 H12 120.00 . . . no
C13 C12 H12 123.00 . . . no
C12 C13 H13 120.00 . . . no
C14 C13 H13 118.00 . . . no
C13 C14 H14 119.00 . . . no
C15 C14 H14 120.00 . . . no
C14 C15 H15 122.00 . . . no
C16 C15 H15 120.00 . . . no
N21 C22 H22 118.00 . . . no
C23 C22 H22 120.00 . . . no
C22 C23 H23 122.00 . . . no
C24 C23 H23 119.00 . . . no
C23 C24 H24 122.00 . . . no
C25 C24 H24 118.00 . . . no
C24 C25 H25 120.00 . . . no
C26 C25 H25 122.00 . . . no
N21 C26 H26 121.00 . . . no
C25 C26 H26 117.00 . . . no

loop_
_geom_bond_atom_site_label_1
_geom_bond_atom_site_label_2
_geom_bond_distance
_geom_bond_site_symmetry_1
_geom_bond_site_symmetry_2
_geom_bond_publ_flag
Cu OW1 2.176(3) . . yes
Cu N11 2.032(2) . . yes
Cu N21 2.040(2) . . yes
Cu N11 2.032(2) . 2_555 yes
Cu N21 2.040(2) . 2_555 yes
S O11 1.424(3) . . yes
S O12 1.428(2) . . yes
S N11 1.635(3) . . yes
S C11 1.756(2) . . yes
O13 C17 1.228(3) . . yes
OW1 HOW1 0.7800 . 2_555 no
OW1 HOW1 0.7800 . . no
N11 C17 1.352(4) . . yes
N21 C26 1.321(4) . . yes
N21 C22 1.322(4) . . yes
C11 C12 1.384(3) . . no
C11 C16 1.385(4) . . no
C12 C13 1.381(6) . . no
C13 C14 1.353(7) . . no
C14 C15 1.402(6) . . no
C15 C16 1.381(5) . . no
C16 C17 1.479(3) . . no
C22 C23 1.385(5) . . no
C23 C24 1.363(7) . . no
C24 C25 1.355(6) . . no
C25 C26 1.388(5) . . no
C12 H12 0.9500 . . no
C13 H13 0.9500 . . no
C14 H14 0.9500 . . no
C15 H15 0.9500 . . no
C22 H22 0.9500 . . no
C23 H23 0.9500 . . no
C24 H24 0.9500 . . no
C25 H25 0.9500 . . no
C26 H26 0.9500 . . no

loop_
_geom_hbond_atom_site_label_D
_geom_hbond_atom_site_label_H
_geom_hbond_atom_site_label_A
_geom_hbond_distance_DH
_geom_hbond_distance_HA
_geom_hbond_distance_DA
_geom_hbond_angle_DHA
_geom_hbond_site_symmetry_A
_geom_hbond_publ_flag
OW1 HOW1 O13 0.7800 1.9700 2.698(3) 155.00 3_554 yes
C22 H22 OW1 0.9500 2.5200 3.153(3) 124.00 . yes

loop_
_geom_torsion_atom_site_label_1
_geom_torsion_atom_site_label_2
_geom_torsion_atom_site_label_3
_geom_torsion_atom_site_label_4
_geom_torsion
_geom_torsion_site_symmetry_1
_geom_torsion_site_symmetry_2
_geom_torsion_site_symmetry_3
_geom_torsion_site_symmetry_4
_geom_torsion_publ_flag
OW1 Cu N11 S 2.78(14) . . . . no
OW1 Cu N11 C17 -173.70(18) . . . . no
N21 Cu N11 S -93.60(15) . . . . no
N21 Cu N11 C17 89.9(2) . . . . no
N21 Cu N11 S 99.00(15) 2_555 . . . no
N21 Cu N11 C17 -77.5(2) 2_555 . . . no
OW1 Cu N21 C22 10.9(3) . . . . no
OW1 Cu N21 C26 -170.5(2) . . . . no
N11 Cu N21 C22 107.1(3) . . . . no
N11 Cu N21 C26 -74.3(3) . . . . no
N11 Cu N21 C22 -85.2(3) 2_555 . . . no
N11 Cu N21 C26 93.4(3) 2_555 . . . no
O11 S N11 Cu 66.81(18) . . . . no
O11 S N11 C17 -116.5(2) . . . . no
O12 S N11 Cu -64.17(17) . . . . no
O12 S N11 C17 112.5(2) . . . . no
C11 S N11 Cu -178.10(13) . . . . no
C11 S N11 C17 -1.44(19) . . . . no
O11 S C11 C12 -66.8(3) . . . . no
O11 S C11 C16 116.1(2) . . . . no
O12 S C11 C12 63.2(3) . . . . no
O12 S C11 C16 -113.93(19) . . . . no
N11 S C11 C12 178.1(3) . . . . no
N11 S C11 C16 0.99(18) . . . . no
Cu N11 C17 O13 0.1(4) . . . . no
Cu N11 C17 C16 178.48(17) . . . . no
S N11 C17 O13 -176.9(2) . . . . no
S N11 C17 C16 1.5(3) . . . . no
Cu N21 C22 C23 179.4(4) . . . . no
C26 N21 C22 C23 0.7(6) . . . . no
Cu N21 C26 C25 -178.7(3) . . . . no
C22 N21 C26 C25 0.0(5) . . . . no
S C11 C12 C13 -177.7(3) . . . . no
C16 C11 C12 C13 -1.0(5) . . . . no
S C11 C16 C15 179.2(3) . . . . no
S C11 C16 C17 -0.3(3) . . . . no
C12 C11 C16 C15 1.9(4) . . . . no
C12 C11 C16 C17 -177.7(3) . . . . no
C11 C12 C13 C14 0.2(6) . . . . no
C12 C13 C14 C15 -0.2(7) . . . . no
C13 C14 C15 C16 1.0(7) . . . . no
C14 C15 C16 C11 -1.8(5) . . . . no
C14 C15 C16 C17 177.7(3) . . . . no
C11 C16 C17 O13 177.7(3) . . . . no
C11 C16 C17 N11 -0.7(3) . . . . no
C15 C16 C17 O13 -1.8(5) . . . . no
C15 C16 C17 N11 179.8(3) . . . . no
N21 C22 C23 C24 0.0(8) . . . . no
C22 C23 C24 C25 -1.5(9) . . . . no
C23 C24 C25 C26 2.2(8) . . . . no
C24 C25 C26 N21 -1.4(7) . . . . no
